data_7155316
loop_
_publ_author_name
'Wang, Han-Xiao'
'Hu, Shu-Zhen'
'Shi, Qiang'
'Chen, Chuan-Feng'

_publ_section_title
;
 Complexation between a triptycene-derived oxacalixarene and \p-extended
 viologens: linker-length-dependent orientation of the macrocycles in
 pseudo[3]rotaxanes.
;
_journal_issue 44
_journal_name_full 'Organic &amp; biomolecular chemistry'
_journal_page_first 10481
_journal_page_last 10488
_journal_paper_doi 10.1039/c6ob02093c
_journal_volume 14
_journal_year 2016
_chemical_formula_moiety '2(C56 H32 N4 O4), C14 H16 N2, 2(F6 P)'
_chemical_formula_sum 'C126 H80 F12 N10 O8 P2'
_chemical_formula_weight 2151.94
_chemical_name_systematic
; 
 ? 
;
_space_group_IT_number 14
_symmetry_cell_setting monoclinic
_symmetry_space_group_name_Hall '-P 2yn'
_symmetry_space_group_name_H-M 'P 1 21/n 1'
_atom_sites_solution_hydrogens geom
_atom_sites_solution_primary direct
_atom_sites_solution_secondary difmap
_audit_creation_method SHELXL-97
_audit_update_record
;
2016-03-30 deposited with the CCDC.
2016-10-12 downloaded from the CCDC.
;
_cell_angle_alpha 90.00
_cell_angle_beta 101.78(3)
_cell_angle_gamma 90.00
_cell_formula_units_Z 4
_cell_length_a 25.813(5)
_cell_length_b 19.940(4)
_cell_length_c 27.557(6)
_cell_measurement_reflns_used 30019
_cell_measurement_temperature 173(2)
_cell_measurement_theta_max 27.4822
_cell_measurement_theta_min 1.2699
_cell_volume 13885(5)
_computing_cell_refinement 'CrystalClear (Rigaku Inc., 2008)'
_computing_data_collection 'CrystalClear (Rigaku Inc., 2008)'
_computing_data_reduction 'CrystalClear (Rigaku Inc., 2008)'
_computing_molecular_graphics
;
 Mercury: visualization and analysis of crystal structures, C. F. Macrae,
 P. R. Edgington, P. McCabe, E. Pidcock, G. P. Shields, R. Taylor,
 M. Towler and J. van de Streek, J. Appl. Cryst., 39, 453-457, 2006.
;
_computing_publication_material 'SHELX-97 (Sheldrick, 2008)'
_computing_structure_refinement 'SHELX-97 (Sheldrick, 2008)'
_computing_structure_solution 'SHELX-97 (Sheldrick, 2008)'
_diffrn_ambient_temperature 173(2)
_diffrn_detector_area_resol_mean 28.5714
_diffrn_measured_fraction_theta_full 0.996
_diffrn_measured_fraction_theta_max 0.996
_diffrn_measurement_device_type 'MM007HF + CCD (Saturn724+)'
_diffrn_measurement_method '\w scans at fixed \c = 45\%'
_diffrn_radiation_monochromator Confocal
_diffrn_radiation_source 'Rotating Anode'
_diffrn_radiation_type MoK\a
_diffrn_radiation_wavelength 0.71073
_diffrn_reflns_av_R_equivalents 0.0903
_diffrn_reflns_av_sigmaI/netI 0.0980
_diffrn_reflns_limit_h_max 30
_diffrn_reflns_limit_h_min -30
_diffrn_reflns_limit_k_max 23
_diffrn_reflns_limit_k_min -23
_diffrn_reflns_limit_l_max 32
_diffrn_reflns_limit_l_min -23
_diffrn_reflns_number 77657
_diffrn_reflns_theta_full 25.00
_diffrn_reflns_theta_max 25.00
_diffrn_reflns_theta_min 0.99
_exptl_absorpt_coefficient_mu 0.098
_exptl_absorpt_correction_T_max 1.0000
_exptl_absorpt_correction_T_min 0.6371
_exptl_absorpt_correction_type multi-scan
_exptl_absorpt_process_details 'CrystalClear (Rigaku Inc., 2008)'
_exptl_crystal_colour yellow
_exptl_crystal_density_diffrn 1.029
_exptl_crystal_density_method 'not measured'
_exptl_crystal_description Plate
_exptl_crystal_F_000 4432
_exptl_crystal_size_max 0.23
_exptl_crystal_size_mid 0.20
_exptl_crystal_size_min 0.05
_platon_squeeze_details
;
;
_refine_diff_density_max 0.626
_refine_diff_density_min -0.345
_refine_diff_density_rms 0.081
_refine_ls_extinction_method none
_refine_ls_goodness_of_fit_ref 1.334
_refine_ls_hydrogen_treatment constr
_refine_ls_matrix_type full
_refine_ls_number_parameters 1425
_refine_ls_number_reflns 24382
_refine_ls_number_restraints 0
_refine_ls_restrained_S_all 1.334
_refine_ls_R_factor_all 0.1595
_refine_ls_R_factor_gt 0.1101
_refine_ls_shift/su_max 0.078
_refine_ls_shift/su_mean 0.011
_refine_ls_structure_factor_coef Fsqd
_refine_ls_weighting_details 'calc w=1/[\s^2^(Fo^2^)+(0.1000P)^2^+0.0000P] where P=(Fo^2^+2Fc^2^)/3'
_refine_ls_weighting_scheme calc
_refine_ls_wR_factor_gt 0.2757
_refine_ls_wR_factor_ref 0.3004
_reflns_number_gt 13795
_reflns_number_total 24382
_reflns_threshold_expression >2sigma(I)
_cod_data_source_file c6ob02093c2.cif
_cod_data_source_block a
_cod_depositor_comments 'Adding full bibliography for 7155316--7155317.cif.'
_cod_original_sg_symbol_H-M P2(1)/n
_cod_database_code 7155316

loop_
_symmetry_equiv_pos_as_xyz
'x, y, z'
'-x+1/2, y+1/2, -z+1/2'
'-x, -y, -z'
'x-1/2, -y-1/2, z-1/2'

loop_
_atom_site_label
_atom_site_type_symbol
_atom_site_fract_x
_atom_site_fract_y
_atom_site_fract_z
_atom_site_U_iso_or_equiv
_atom_site_adp_type
_atom_site_occupancy
_atom_site_symmetry_multiplicity
_atom_site_calc_flag
_atom_site_refinement_flags
P1 P 0.90002(6) 0.74214(7) 0.12932(5) 0.0516(4) Uani 1 1 d .
P2 P 0.58978(8) 0.75405(10) 0.05503(7) 0.0719(5) Uani 1 1 d .
F1 F 0.9575(2) 0.7645(3) 0.12329(16) 0.1277(18) Uani 1 1 d .
F2 F 0.8767(2) 0.8154(2) 0.1163(2) 0.155(2) Uani 1 1 d .
F3 F 0.91520(15) 0.76688(18) 0.18523(12) 0.0781(10) Uani 1 1 d .
F4 F 0.84285(14) 0.72258(18) 0.13545(13) 0.0780(10) Uani 1 1 d .
F5 F 0.91998(19) 0.6710(2) 0.14630(17) 0.1163(15) Uani 1 1 d .
F6 F 0.8843(2) 0.7172(3) 0.07391(15) 0.1349(19) Uani 1 1 d .
F7 F 0.6237(2) 0.8188(2) 0.07585(16) 0.1170(16) Uani 1 1 d .
F8 F 0.5502(3) 0.7976(3) 0.0187(3) 0.209(3) Uani 1 1 d .
F9 F 0.5566(2) 0.7588(2) 0.09740(18) 0.1252(17) Uani 1 1 d .
F10 F 0.5566(3) 0.6899(3) 0.0355(2) 0.161(2) Uani 1 1 d .
F11 F 0.6283(2) 0.7081(3) 0.0915(2) 0.151(2) Uani 1 1 d .
F12 F 0.6235(3) 0.7485(3) 0.01549(19) 0.166(3) Uani 1 1 d .
O1 O 0.54322(15) 0.51059(17) 0.38614(14) 0.0592(10) Uani 1 1 d .
O2 O 0.53582(14) 0.95876(14) 0.44703(11) 0.0452(8) Uani 1 1 d .
O3 O 0.28844(13) 0.47906(15) 0.24530(12) 0.0460(8) Uani 1 1 d .
O4 O 0.31454(13) 0.90754(14) 0.25987(11) 0.0400(8) Uani 1 1 d .
O5 O 0.44691(16) 0.07292(17) -0.29621(14) 0.0612(10) Uani 1 1 d .
O6 O 0.62775(16) 0.42186(17) -0.17825(14) 0.0621(11) Uani 1 1 d .
O7 O 0.47302(19) 0.6814(2) -0.12069(16) 0.0779(13) Uani 1 1 d .
O8 O 0.34478(18) 0.38870(19) -0.35556(15) 0.0716(12) Uani 1 1 d .
N1 N 0.45770(16) 0.50065(17) 0.33909(13) 0.0354(9) Uani 1 1 d .
N2 N 0.37301(16) 0.49054(16) 0.29237(13) 0.0355(9) Uani 1 1 d .
N3 N 0.38852(16) 0.92365(16) 0.32400(12) 0.0339(9) Uani 1 1 d .
N4 N 0.46250(15) 0.94030(16) 0.38587(12) 0.0333(9) Uani 1 1 d .
N5 N 0.41103(17) 0.17690(19) -0.31634(15) 0.0449(10) Uani 1 1 d .
N6 N 0.3754(2) 0.2833(2) -0.33521(17) 0.0604(13) Uani 1 1 d .
N7 N 0.52574(19) 0.5960(2) -0.14097(15) 0.0522(11) Uani 1 1 d .
N8 N 0.57878(19) 0.5085(2) -0.15924(16) 0.0506(11) Uani 1 1 d .
N9 N 0.38248(19) 0.7416(2) 0.41668(16) 0.0550(12) Uani 1 1 d .
N10 N 0.5641(2) 0.5969(2) 0.17704(17) 0.0642(13) Uani 1 1 d .
C1 C 0.5283(2) 0.5590(2) 0.41778(18) 0.0444(12) Uani 1 1 d .
C2 C 0.56176(19) 0.6167(2) 0.42433(16) 0.0393(11) Uani 1 1 d .
H2 H 0.5871 0.6244 0.4043 0.047 Uiso 1 1 calc R
C3 C 0.55535(19) 0.6602(2) 0.46100(15) 0.0352(11) Uani 1 1 d .
C4 C 0.51706(19) 0.6512(2) 0.49007(14) 0.0341(11) Uani 1 1 d .
C5 C 0.4835(2) 0.5966(2) 0.48015(17) 0.0450(12) Uani 1 1 d .
H5 H 0.4559 0.5913 0.4980 0.054 Uiso 1 1 calc R
C6 C 0.4894(2) 0.5491(2) 0.44441(17) 0.0418(12) Uani 1 1 d .
H6 H 0.4669 0.5109 0.4386 0.050 Uiso 1 1 calc R
C7 C 0.59187(19) 0.7206(2) 0.47796(16) 0.0380(11) Uani 1 1 d .
H7 H 0.6187 0.7280 0.4570 0.046 Uiso 1 1 calc R
C8 C 0.6167(2) 0.7030(2) 0.53188(16) 0.0370(11) Uani 1 1 d .
C9 C 0.6691(2) 0.6969(2) 0.55349(19) 0.0458(12) Uani 1 1 d .
H9 H 0.6952 0.7037 0.5341 0.055 Uiso 1 1 calc R
C10 C 0.6846(2) 0.6810(2) 0.6032(2) 0.0533(14) Uani 1 1 d .
H10 H 0.7212 0.6789 0.6179 0.064 Uiso 1 1 calc R
C11 C 0.6487(3) 0.6684(3) 0.6308(2) 0.0564(15) Uani 1 1 d .
H11 H 0.6603 0.6555 0.6644 0.068 Uiso 1 1 calc R
C12 C 0.5940(2) 0.6739(2) 0.61116(17) 0.0428(12) Uani 1 1 d .
H12 H 0.5688 0.6657 0.6312 0.051 Uiso 1 1 calc R
C13 C 0.5779(2) 0.6921(2) 0.56094(16) 0.0390(11) Uani 1 1 d .
C14 C 0.5226(2) 0.7006(2) 0.53218(16) 0.0401(12) Uani 1 1 d .
H14 H 0.4957 0.6931 0.5531 0.048 Uiso 1 1 calc R
C15 C 0.51991(18) 0.7712(2) 0.51108(15) 0.0329(10) Uani 1 1 d .
C16 C 0.4884(2) 0.8248(2) 0.52017(16) 0.0384(11) Uani 1 1 d .
H16 H 0.4644 0.8192 0.5418 0.046 Uiso 1 1 calc R
C17 C 0.4921(2) 0.8864(2) 0.49745(16) 0.0401(12) Uani 1 1 d .
H17 H 0.4697 0.9225 0.5023 0.048 Uiso 1 1 calc R
C18 C 0.5292(2) 0.8943(2) 0.46737(15) 0.0379(11) Uani 1 1 d .
C19 C 0.5603(2) 0.8436(2) 0.45832(16) 0.0421(12) Uani 1 1 d .
H19 H 0.5841 0.8503 0.4366 0.051 Uiso 1 1 calc R
C20 C 0.55774(18) 0.7810(2) 0.48070(15) 0.0323(10) Uani 1 1 d .
C21 C 0.50346(18) 0.9769(2) 0.40428(15) 0.0321(10) Uani 1 1 d .
C22 C 0.5188(2) 1.0379(2) 0.38349(16) 0.0389(11) Uani 1 1 d .
H22 H 0.5490 1.0626 0.3993 0.047 Uiso 1 1 calc R
C23 C 0.4885(2) 1.0582(2) 0.34072(17) 0.0403(12) Uani 1 1 d .
H23 H 0.4977 1.0979 0.3254 0.048 Uiso 1 1 calc R
C24 C 0.44309(18) 1.02162(19) 0.31792(15) 0.0311(10) Uani 1 1 d .
C25 C 0.43150(18) 0.9630(2) 0.34204(15) 0.0306(10) Uani 1 1 d .
C26 C 0.4104(2) 1.0386(2) 0.27241(16) 0.0375(11) Uani 1 1 d .
H26 H 0.4187 1.0765 0.2545 0.045 Uiso 1 1 calc R
C27 C 0.36673(19) 1.0008(2) 0.25365(16) 0.0346(11) Uani 1 1 d .
H27 H 0.3436 1.0120 0.2233 0.041 Uiso 1 1 calc R
C28 C 0.35748(19) 0.9433(2) 0.28207(16) 0.0332(10) Uani 1 1 d .
C29 C 0.29099(19) 0.8563(2) 0.28455(16) 0.0363(11) Uani 1 1 d .
C30 C 0.26438(18) 0.80821(19) 0.25122(15) 0.0323(10) Uani 1 1 d .
H30 H 0.2663 0.8089 0.2172 0.039 Uiso 1 1 calc R
C31 C 0.23529(18) 0.7599(2) 0.26968(15) 0.0328(10) Uani 1 1 d .
C32 C 0.23443(19) 0.7576(2) 0.31931(16) 0.0365(11) Uani 1 1 d .
C33 C 0.25839(18) 0.8065(2) 0.35067(16) 0.0352(11) Uani 1 1 d .
H33 H 0.2553 0.8062 0.3844 0.042 Uiso 1 1 calc R
C34 C 0.2879(2) 0.8576(2) 0.33290(16) 0.0386(11) Uani 1 1 d .
H34 H 0.3049 0.8918 0.3544 0.046 Uiso 1 1 calc R
C35 C 0.2036(2) 0.7014(2) 0.23877(16) 0.0394(12) Uani 1 1 d .
H35 H 0.2043 0.7032 0.2026 0.047 Uiso 1 1 calc R
C36 C 0.14849(19) 0.7078(2) 0.24973(17) 0.0372(11) Uani 1 1 d .
C37 C 0.0997(2) 0.7123(2) 0.21437(18) 0.0416(12) Uani 1 1 d .
H37 H 0.1000 0.7142 0.1800 0.050 Uiso 1 1 calc R
C38 C 0.0526(2) 0.7140(2) 0.2297(2) 0.0522(14) Uani 1 1 d .
H38 H 0.0203 0.7186 0.2062 0.063 Uiso 1 1 calc R
C39 C 0.0524(2) 0.7088(2) 0.2790(2) 0.0540(14) Uani 1 1 d .
H39 H 0.0195 0.7085 0.2893 0.065 Uiso 1 1 calc R
C40 C 0.0989(2) 0.7040(2) 0.31457(18) 0.0412(12) Uani 1 1 d .
H40 H 0.0974 0.7012 0.3487 0.049 Uiso 1 1 calc R
C41 C 0.1467(2) 0.7032(2) 0.30064(17) 0.0399(12) Uani 1 1 d .
C42 C 0.20082(18) 0.69762(19) 0.33285(16) 0.0324(10) Uani 1 1 d .
H42 H 0.2001 0.6958 0.3690 0.039 Uiso 1 1 calc R
C43 C 0.22776(18) 0.63629(19) 0.31527(15) 0.0299(10) Uani 1 1 d .
C44 C 0.24760(19) 0.5821(2) 0.34283(16) 0.0358(11) Uani 1 1 d .
H44 H 0.2463 0.5803 0.3770 0.043 Uiso 1 1 calc R
C45 C 0.27008(19) 0.5285(2) 0.32071(17) 0.0405(11) Uani 1 1 d .
H45 H 0.2845 0.4906 0.3396 0.049 Uiso 1 1 calc R
C46 C 0.27036(19) 0.5332(2) 0.27001(17) 0.0378(11) Uani 1 1 d .
C47 C 0.24903(19) 0.5879(2) 0.24194(17) 0.0408(11) Uani 1 1 d .
H47 H 0.2486 0.5893 0.2074 0.049 Uiso 1 1 calc R
C48 C 0.22871(18) 0.6395(2) 0.26431(15) 0.0319(10) Uani 1 1 d .
C49 C 0.3402(2) 0.4578(2) 0.25918(16) 0.0382(11) Uani 1 1 d .
C50 C 0.35016(19) 0.40002(19) 0.23330(15) 0.0319(10) Uani 1 1 d .
H50 H 0.3230 0.3781 0.2103 0.038 Uiso 1 1 calc R
C51 C 0.40196(19) 0.3768(2) 0.24317(16) 0.0346(11) Uani 1 1 d .
H51 H 0.4118 0.3395 0.2255 0.041 Uiso 1 1 calc R
C52 C 0.43958(19) 0.4093(2) 0.27975(16) 0.0349(11) Uani 1 1 d .
C53 C 0.4238(2) 0.4664(2) 0.30344(16) 0.0355(11) Uani 1 1 d .
C54 C 0.4936(2) 0.3885(2) 0.29395(17) 0.0395(11) Uani 1 1 d .
H54 H 0.5058 0.3514 0.2778 0.047 Uiso 1 1 calc R
C55 C 0.5273(2) 0.4210(2) 0.32999(18) 0.0484(13) Uani 1 1 d .
H55 H 0.5631 0.4073 0.3408 0.058 Uiso 1 1 calc R
C56 C 0.5052(2) 0.4787(2) 0.35136(18) 0.0437(12) Uani 1 1 d .
C57 C 0.4732(2) 0.0994(2) -0.24924(19) 0.0489(13) Uani 1 1 d .
C58 C 0.4468(2) 0.0985(3) -0.2110(2) 0.0556(14) Uani 1 1 d .
H58 H 0.4116 0.0818 -0.2162 0.067 Uiso 1 1 calc R
C59 C 0.4710(2) 0.1219(3) -0.1652(2) 0.0545(14) Uani 1 1 d .
H59 H 0.4531 0.1209 -0.1383 0.065 Uiso 1 1 calc R
C60 C 0.5216(2) 0.1467(2) -0.15897(18) 0.0473(13) Uani 1 1 d .
C61 C 0.5482(2) 0.1467(2) -0.19756(17) 0.0417(12) Uani 1 1 d .
C62 C 0.5243(2) 0.1234(2) -0.24429(17) 0.0421(12) Uani 1 1 d .
H62 H 0.5420 0.1240 -0.2713 0.050 Uiso 1 1 calc R
C63 C 0.6050(2) 0.1747(2) -0.18350(17) 0.0449(12) Uani 1 1 d .
H63 H 0.6239 0.1735 -0.2118 0.054 Uiso 1 1 calc R
C64 C 0.6342(2) 0.1341(2) -0.13812(18) 0.0415(12) Uani 1 1 d .
C65 C 0.6796(2) 0.0980(2) -0.13464(18) 0.0460(13) Uani 1 1 d .
H65 H 0.6972 0.0946 -0.1616 0.055 Uiso 1 1 calc R
C66 C 0.6994(3) 0.0656(3) -0.0885(2) 0.0637(16) Uani 1 1 d .
H66 H 0.7313 0.0404 -0.0846 0.076 Uiso 1 1 calc R
C67 C 0.6751(3) 0.0696(2) -0.0512(2) 0.0579(15) Uani 1 1 d .
H67 H 0.6902 0.0484 -0.0207 0.069 Uiso 1 1 calc R
C68 C 0.6280(2) 0.1040(3) -0.05539(19) 0.0560(15) Uani 1 1 d .
H68 H 0.6109 0.1054 -0.0280 0.067 Uiso 1 1 calc R
C69 C 0.6060(2) 0.1355(2) -0.09766(18) 0.0452(13) Uani 1 1 d .
C70 C 0.5537(2) 0.1769(2) -0.11203(17) 0.0449(12) Uani 1 1 d .
H70 H 0.5336 0.1786 -0.0846 0.054 Uiso 1 1 calc R
C71 C 0.5705(2) 0.2460(2) -0.12591(16) 0.0415(12) Uani 1 1 d .
C72 C 0.5999(2) 0.2452(2) -0.16431(17) 0.0420(12) Uani 1 1 d .
C73 C 0.61703(19) 0.3048(2) -0.18175(16) 0.0362(11) Uani 1 1 d .
H73 H 0.6354 0.3046 -0.2083 0.043 Uiso 1 1 calc R
C74 C 0.6070(2) 0.3641(2) -0.16003(17) 0.0431(12) Uani 1 1 d .
C75 C 0.5782(2) 0.3672(2) -0.12035(18) 0.0478(13) Uani 1 1 d .
H75 H 0.5710 0.4086 -0.1060 0.057 Uiso 1 1 calc R
C76 C 0.5618(2) 0.3069(2) -0.10441(17) 0.0488(13) Uani 1 1 d .
H76 H 0.5438 0.3069 -0.0776 0.059 Uiso 1 1 calc R
C77 C 0.6248(2) 0.4812(2) -0.15467(19) 0.0508(14) Uani 1 1 d .
C78 C 0.6736(3) 0.5101(3) -0.12896(19) 0.0560(15) Uani 1 1 d .
H78 H 0.7065 0.4881 -0.1276 0.067 Uiso 1 1 calc R
C79 C 0.6707(3) 0.5709(3) -0.1063(2) 0.0639(16) Uani 1 1 d .
H79 H 0.7020 0.5917 -0.0886 0.077 Uiso 1 1 calc R
C80 C 0.6207(2) 0.6031(2) -0.10932(19) 0.0502(13) Uani 1 1 d .
C81 C 0.5764(2) 0.5699(2) -0.13584(17) 0.0431(12) Uani 1 1 d .
C82 C 0.6135(2) 0.6647(2) -0.08660(18) 0.0525(14) Uani 1 1 d .
H82 H 0.6432 0.6886 -0.0687 0.063 Uiso 1 1 calc R
C83 C 0.5628(3) 0.6902(3) -0.0905(2) 0.0561(15) Uani 1 1 d .
H83 H 0.5562 0.7306 -0.0745 0.067 Uiso 1 1 calc R
C84 C 0.5220(2) 0.6527(3) -0.1192(2) 0.0535(14) Uani 1 1 d .
C85 C 0.4276(3) 0.6445(3) -0.1418(2) 0.0625(16) Uani 1 1 d .
C86 C 0.3981(3) 0.6181(3) -0.1104(2) 0.0738(19) Uani 1 1 d .
H86 H 0.4101 0.6209 -0.0755 0.089 Uiso 1 1 calc R
C87 C 0.3494(3) 0.5866(3) -0.1306(2) 0.0644(16) Uani 1 1 d .
H87 H 0.3278 0.5696 -0.1094 0.077 Uiso 1 1 calc R
C88 C 0.3335(2) 0.5809(2) -0.18111(19) 0.0508(14) Uani 1 1 d .
C89 C 0.3635(2) 0.6094(3) -0.21208(19) 0.0505(13) Uani 1 1 d .
C90 C 0.4108(2) 0.6404(3) -0.1922(2) 0.0584(15) Uani 1 1 d .
H90 H 0.4318 0.6589 -0.2135 0.070 Uiso 1 1 calc R
C91 C 0.3391(2) 0.6021(3) -0.2673(2) 0.0584(15) Uani 1 1 d .
H91 H 0.3613 0.6222 -0.2894 0.070 Uiso 1 1 calc R
C92 C 0.2828(2) 0.6346(2) -0.2740(2) 0.0496(13) Uani 1 1 d .
C93 C 0.2630(2) 0.6863(3) -0.30563(19) 0.0544(14) Uani 1 1 d .
H93 H 0.2840 0.7052 -0.3268 0.065 Uiso 1 1 calc R
C94 C 0.2128(3) 0.7108(3) -0.3066(2) 0.0705(18) Uani 1 1 d .
H94 H 0.1988 0.7457 -0.3290 0.085 Uiso 1 1 calc R
C95 C 0.1823(3) 0.6836(3) -0.2743(2) 0.0735(18) Uani 1 1 d .
H95 H 0.1480 0.7010 -0.2742 0.088 Uiso 1 1 calc R
C96 C 0.2026(2) 0.6312(2) -0.24254(18) 0.0479(13) Uani 1 1 d .
H96 H 0.1820 0.6127 -0.2209 0.057 Uiso 1 1 calc R
C97 C 0.2530(2) 0.6061(3) -0.24241(19) 0.0534(14) Uani 1 1 d .
C98 C 0.2815(2) 0.5527(3) -0.2101(2) 0.0544(14) Uani 1 1 d .
H98 H 0.2594 0.5330 -0.1878 0.065 Uiso 1 1 calc R
C99 C 0.2991(2) 0.4990(3) -0.24408(18) 0.0496(13) Uani 1 1 d .
C100 C 0.2865(2) 0.4314(3) -0.24770(18) 0.0513(14) Uani 1 1 d .
H10A H 0.2671 0.4115 -0.2256 0.062 Uiso 1 1 calc R
C101 C 0.3024(2) 0.3934(3) -0.28388(19) 0.0551(14) Uani 1 1 d .
H10B H 0.2938 0.3471 -0.2867 0.066 Uiso 1 1 calc R
C102 C 0.3306(2) 0.4216(3) -0.31591(19) 0.0570(15) Uani 1 1 d .
C103 C 0.3453(2) 0.4895(3) -0.31211(17) 0.0451(12) Uani 1 1 d .
H10C H 0.3658 0.5087 -0.3335 0.054 Uiso 1 1 calc R
C104 C 0.3289(2) 0.5275(3) -0.27607(18) 0.0490(13) Uani 1 1 d .
C105 C 0.3388(3) 0.3202(3) -0.3606(2) 0.0554(15) Uani 1 1 d .
C106 C 0.2932(3) 0.2976(3) -0.3945(2) 0.0726(18) Uani 1 1 d .
H10D H 0.2664 0.3274 -0.4106 0.087 Uiso 1 1 calc R
C107 C 0.2906(3) 0.2291(3) -0.4027(2) 0.0688(17) Uani 1 1 d .
H10E H 0.2614 0.2113 -0.4258 0.083 Uiso 1 1 calc R
C108 C 0.3291(3) 0.1857(3) -0.3783(2) 0.0599(15) Uani 1 1 d .
C109 C 0.3715(2) 0.2143(3) -0.34368(19) 0.0487(13) Uani 1 1 d .
C110 C 0.3301(3) 0.1130(3) -0.3842(2) 0.0627(16) Uani 1 1 d .
H11A H 0.3028 0.0909 -0.4068 0.075 Uiso 1 1 calc R
C111 C 0.3695(2) 0.0787(2) -0.35797(19) 0.0463(13) Uani 1 1 d .
H11B H 0.3712 0.0314 -0.3619 0.056 Uiso 1 1 calc R
C112 C 0.4091(2) 0.1121(3) -0.32397(19) 0.0483(13) Uani 1 1 d .
C113 C 0.3581(3) 0.7658(3) 0.4586(2) 0.0682(17) Uani 1 1 d .
H11C H 0.3230 0.7456 0.4558 0.102 Uiso 1 1 calc R
H11E H 0.3547 0.8147 0.4570 0.102 Uiso 1 1 calc R
H11D H 0.3807 0.7528 0.4903 0.102 Uiso 1 1 calc R
C114 C 0.4170(2) 0.7797(3) 0.39844(18) 0.0505(13) Uani 1 1 d .
H11F H 0.4242 0.8238 0.4109 0.061 Uiso 1 1 calc R
C115 C 0.4415(2) 0.7574(3) 0.3633(2) 0.0574(15) Uani 1 1 d .
H11G H 0.4669 0.7843 0.3518 0.069 Uiso 1 1 calc R
C116 C 0.4284(3) 0.6912(3) 0.3433(2) 0.0607(16) Uani 1 1 d .
C117 C 0.3906(2) 0.6551(3) 0.3608(2) 0.0600(15) Uani 1 1 d .
H11H H 0.3802 0.6121 0.3475 0.072 Uiso 1 1 calc R
C118 C 0.3678(3) 0.6819(3) 0.3982(2) 0.0637(16) Uani 1 1 d .
H11I H 0.3417 0.6572 0.4103 0.076 Uiso 1 1 calc R
C119 C 0.4526(3) 0.6616(3) 0.3038(2) 0.0602(16) Uani 1 1 d .
H11J H 0.4375 0.6217 0.2880 0.072 Uiso 1 1 calc R
C120 C 0.4935(2) 0.6874(3) 0.2894(2) 0.0589(15) Uani 1 1 d .
H12A H 0.5082 0.7283 0.3037 0.071 Uiso 1 1 calc R
C121 C 0.5332(3) 0.5580(3) 0.2011(2) 0.0696(17) Uani 1 1 d .
H12B H 0.5272 0.5123 0.1919 0.084 Uiso 1 1 calc R
C122 C 0.5109(3) 0.5847(3) 0.2384(2) 0.0726(18) Uani 1 1 d .
H12C H 0.4910 0.5571 0.2560 0.087 Uiso 1 1 calc R
C123 C 0.5180(2) 0.6527(3) 0.2499(2) 0.0575(15) Uani 1 1 d .
C124 C 0.5483(3) 0.6894(3) 0.2247(2) 0.0640(16) Uani 1 1 d .
H12D H 0.5531 0.7358 0.2321 0.077 Uiso 1 1 calc R
C125 C 0.5720(3) 0.6625(3) 0.1895(2) 0.0692(17) Uani 1 1 d .
H12E H 0.5940 0.6894 0.1736 0.083 Uiso 1 1 calc R
C126 C 0.5884(3) 0.5699(4) 0.1370(3) 0.097(2) Uani 1 1 d .
H12G H 0.6233 0.5512 0.1514 0.146 Uiso 1 1 calc R
H12H H 0.5924 0.6060 0.1139 0.146 Uiso 1 1 calc R
H12F H 0.5658 0.5345 0.1193 0.146 Uiso 1 1 calc R

loop_
_atom_site_aniso_label
_atom_site_aniso_U_11
_atom_site_aniso_U_22
_atom_site_aniso_U_33
_atom_site_aniso_U_23
_atom_site_aniso_U_13
_atom_site_aniso_U_12
P1 0.0430(10) 0.0598(9) 0.0502(8) 0.0023(6) 0.0054(7) 0.0026(7)
P2 0.0625(13) 0.0875(13) 0.0663(11) -0.0089(9) 0.0148(9) -0.0060(10)
F1 0.095(4) 0.201(5) 0.091(3) -0.013(3) 0.029(3) -0.033(3)
F2 0.138(5) 0.109(4) 0.182(5) 0.041(3) -0.053(4) -0.019(3)
F3 0.069(3) 0.085(2) 0.077(2) -0.0178(18) 0.0063(19) -0.007(2)
F4 0.052(2) 0.091(3) 0.092(3) -0.022(2) 0.020(2) -0.0059(19)
F5 0.106(4) 0.079(3) 0.144(4) -0.016(2) -0.022(3) 0.022(3)
F6 0.096(4) 0.234(6) 0.075(3) -0.018(3) 0.016(3) -0.016(4)
F7 0.134(5) 0.104(3) 0.109(3) -0.011(2) 0.017(3) -0.020(3)
F8 0.199(8) 0.168(6) 0.233(8) 0.061(5) -0.016(6) 0.018(5)
F9 0.131(5) 0.127(4) 0.129(4) -0.002(3) 0.052(3) 0.003(3)
F10 0.174(6) 0.172(5) 0.145(5) -0.047(4) 0.049(4) -0.068(4)
F11 0.139(5) 0.149(5) 0.161(5) 0.000(4) 0.017(4) 0.025(4)
F12 0.156(6) 0.241(7) 0.118(4) -0.085(4) 0.066(4) -0.075(5)
O1 0.053(3) 0.048(2) 0.072(2) -0.0140(18) 0.003(2) 0.0010(18)
O2 0.047(2) 0.0336(17) 0.0496(19) 0.0030(14) -0.0025(17) -0.0070(15)
O3 0.036(2) 0.0362(18) 0.059(2) -0.0101(15) -0.0072(17) 0.0028(15)
O4 0.041(2) 0.0362(17) 0.0392(17) 0.0036(13) 0.0005(15) -0.0066(15)
O5 0.057(3) 0.049(2) 0.074(3) -0.0104(18) 0.005(2) 0.0032(19)
O6 0.067(3) 0.042(2) 0.081(3) 0.0080(18) 0.023(2) 0.0027(19)
O7 0.073(4) 0.062(3) 0.093(3) -0.021(2) 0.003(3) 0.003(2)
O8 0.091(4) 0.054(2) 0.077(3) 0.002(2) 0.034(3) 0.008(2)
N1 0.033(3) 0.0288(19) 0.043(2) -0.0009(16) 0.0049(18) -0.0029(17)
N2 0.042(3) 0.0211(18) 0.040(2) -0.0011(15) 0.0012(19) 0.0012(17)
N3 0.039(3) 0.0232(18) 0.038(2) -0.0004(15) 0.0029(18) -0.0024(17)
N4 0.037(3) 0.0263(18) 0.036(2) 0.0026(15) 0.0046(18) -0.0017(17)
N5 0.037(3) 0.039(2) 0.058(3) -0.0079(19) 0.008(2) -0.0027(19)
N6 0.072(4) 0.055(3) 0.058(3) -0.011(2) 0.020(3) -0.010(3)
N7 0.051(3) 0.044(2) 0.056(3) -0.007(2) -0.002(2) -0.006(2)
N8 0.050(3) 0.036(2) 0.065(3) 0.0024(19) 0.009(2) -0.007(2)
N9 0.054(3) 0.051(3) 0.053(3) 0.005(2) -0.005(2) 0.000(2)
N10 0.069(4) 0.057(3) 0.063(3) -0.009(2) 0.005(3) 0.002(3)
C1 0.043(3) 0.037(3) 0.048(3) -0.004(2) -0.004(2) 0.006(2)
C2 0.032(3) 0.040(3) 0.043(3) -0.005(2) 0.000(2) -0.001(2)
C3 0.039(3) 0.028(2) 0.033(2) 0.0011(18) -0.005(2) 0.002(2)
C4 0.041(3) 0.032(2) 0.026(2) -0.0010(18) 0.001(2) 0.006(2)
C5 0.043(3) 0.041(3) 0.049(3) 0.005(2) 0.005(2) 0.000(2)
C6 0.037(3) 0.038(3) 0.046(3) 0.002(2) -0.002(2) -0.004(2)
C7 0.034(3) 0.039(3) 0.040(3) 0.000(2) 0.006(2) -0.001(2)
C8 0.036(3) 0.029(2) 0.041(3) 0.0019(19) -0.003(2) -0.003(2)
C9 0.036(3) 0.040(3) 0.058(3) -0.002(2) 0.000(3) 0.002(2)
C10 0.042(4) 0.049(3) 0.061(3) -0.008(3) -0.008(3) 0.008(3)
C11 0.066(5) 0.048(3) 0.049(3) -0.001(2) -0.006(3) 0.000(3)
C12 0.053(4) 0.033(2) 0.039(3) 0.0046(19) 0.002(2) 0.001(2)
C13 0.045(3) 0.029(2) 0.041(3) -0.0013(19) 0.004(2) -0.004(2)
C14 0.043(3) 0.034(2) 0.043(3) -0.001(2) 0.009(2) 0.002(2)
C15 0.032(3) 0.031(2) 0.035(2) 0.0004(18) 0.006(2) -0.001(2)
C16 0.042(3) 0.037(3) 0.034(2) 0.0000(19) 0.003(2) -0.001(2)
C17 0.041(3) 0.028(2) 0.047(3) -0.004(2) -0.002(2) 0.004(2)
C18 0.043(3) 0.035(3) 0.031(2) 0.0021(19) -0.003(2) 0.000(2)
C19 0.041(3) 0.043(3) 0.039(3) -0.002(2) 0.000(2) -0.006(2)
C20 0.034(3) 0.027(2) 0.034(2) -0.0026(17) 0.000(2) -0.0003(19)
C21 0.032(3) 0.029(2) 0.030(2) 0.0016(18) -0.005(2) 0.000(2)
C22 0.040(3) 0.031(2) 0.042(3) -0.0040(19) -0.001(2) -0.007(2)
C23 0.040(3) 0.033(2) 0.044(3) 0.003(2) 0.000(2) -0.009(2)
C24 0.028(3) 0.025(2) 0.039(2) 0.0028(18) 0.002(2) -0.0021(19)
C25 0.026(3) 0.030(2) 0.033(2) -0.0006(18) 0.0012(19) -0.0036(19)
C26 0.042(3) 0.025(2) 0.044(3) 0.0036(19) 0.006(2) -0.004(2)
C27 0.036(3) 0.029(2) 0.036(2) 0.0054(18) 0.002(2) 0.005(2)
C28 0.033(3) 0.025(2) 0.038(2) -0.0061(18) -0.001(2) -0.0026(19)
C29 0.032(3) 0.029(2) 0.046(3) 0.0046(19) 0.004(2) 0.001(2)
C30 0.036(3) 0.027(2) 0.031(2) 0.0020(17) 0.000(2) 0.002(2)
C31 0.030(3) 0.027(2) 0.037(2) -0.0026(18) -0.001(2) 0.0038(19)
C32 0.031(3) 0.033(2) 0.044(3) 0.0002(19) 0.003(2) 0.001(2)
C33 0.030(3) 0.039(3) 0.035(2) -0.0008(19) 0.005(2) -0.002(2)
C34 0.045(3) 0.029(2) 0.038(3) -0.0037(19) 0.000(2) -0.003(2)
C35 0.048(3) 0.032(2) 0.034(2) 0.0040(19) 0.000(2) -0.002(2)
C36 0.032(3) 0.030(2) 0.045(3) -0.0019(19) -0.002(2) 0.000(2)
C37 0.050(4) 0.026(2) 0.045(3) 0.0007(19) 0.003(2) -0.001(2)
C38 0.035(3) 0.040(3) 0.074(4) -0.001(3) -0.007(3) 0.003(2)
C39 0.052(4) 0.045(3) 0.065(4) -0.001(3) 0.013(3) 0.000(3)
C40 0.048(4) 0.029(2) 0.046(3) 0.004(2) 0.008(3) -0.002(2)
C41 0.043(3) 0.020(2) 0.053(3) -0.0031(19) 0.001(2) -0.002(2)
C42 0.035(3) 0.025(2) 0.036(2) 0.0016(17) 0.004(2) 0.0001(19)
C43 0.023(3) 0.025(2) 0.039(2) -0.0041(18) -0.0002(19) -0.0013(18)
C44 0.039(3) 0.025(2) 0.041(2) -0.0008(18) 0.003(2) -0.009(2)
C45 0.038(3) 0.030(2) 0.048(3) 0.003(2) -0.005(2) 0.002(2)
C46 0.032(3) 0.029(2) 0.050(3) -0.001(2) 0.003(2) 0.002(2)
C47 0.032(3) 0.045(3) 0.041(3) -0.003(2) -0.002(2) -0.001(2)
C48 0.028(3) 0.029(2) 0.038(2) -0.0058(18) 0.003(2) -0.0057(19)
C49 0.035(3) 0.038(3) 0.040(3) -0.001(2) 0.002(2) 0.002(2)
C50 0.036(3) 0.023(2) 0.034(2) -0.0022(17) 0.001(2) 0.0002(19)
C51 0.041(3) 0.021(2) 0.041(2) -0.0013(18) 0.007(2) 0.001(2)
C52 0.034(3) 0.025(2) 0.044(3) 0.0000(18) 0.004(2) -0.002(2)
C53 0.039(3) 0.028(2) 0.039(2) 0.0013(19) 0.006(2) -0.003(2)
C54 0.041(3) 0.031(2) 0.046(3) -0.006(2) 0.008(2) 0.000(2)
C55 0.040(3) 0.044(3) 0.059(3) -0.005(2) 0.005(3) 0.002(2)
C56 0.036(3) 0.040(3) 0.049(3) -0.003(2) -0.005(2) -0.001(2)
C57 0.050(4) 0.044(3) 0.049(3) -0.007(2) 0.002(3) 0.005(3)
C58 0.040(4) 0.052(3) 0.074(4) -0.005(3) 0.011(3) -0.001(3)
C59 0.052(4) 0.051(3) 0.059(3) -0.001(3) 0.009(3) -0.006(3)
C60 0.049(4) 0.040(3) 0.053(3) 0.002(2) 0.010(3) -0.003(2)
C61 0.044(3) 0.036(3) 0.045(3) -0.001(2) 0.009(2) -0.002(2)
C62 0.042(3) 0.039(3) 0.043(3) -0.001(2) 0.005(2) 0.005(2)
C63 0.045(4) 0.047(3) 0.043(3) 0.001(2) 0.010(2) 0.003(2)
C64 0.035(3) 0.036(3) 0.054(3) -0.004(2) 0.007(2) -0.005(2)
C65 0.049(4) 0.041(3) 0.045(3) -0.003(2) 0.003(2) 0.000(3)
C66 0.068(5) 0.049(3) 0.069(4) -0.007(3) 0.002(3) 0.002(3)
C67 0.074(5) 0.043(3) 0.051(3) 0.006(2) -0.002(3) 0.015(3)
C68 0.072(5) 0.048(3) 0.054(3) 0.000(2) 0.025(3) 0.001(3)
C69 0.050(4) 0.038(3) 0.046(3) 0.000(2) 0.005(3) 0.000(2)
C70 0.046(4) 0.045(3) 0.045(3) -0.001(2) 0.012(2) -0.004(2)
C71 0.047(4) 0.039(3) 0.038(3) -0.007(2) 0.007(2) 0.001(2)
C72 0.044(3) 0.040(3) 0.039(3) -0.003(2) 0.001(2) 0.004(2)
C73 0.033(3) 0.034(2) 0.040(2) 0.0015(19) 0.001(2) -0.002(2)
C74 0.045(3) 0.039(3) 0.043(3) 0.004(2) 0.004(2) -0.002(2)
C75 0.044(4) 0.041(3) 0.057(3) -0.001(2) 0.006(3) 0.003(2)
C76 0.059(4) 0.050(3) 0.039(3) 0.006(2) 0.013(3) 0.000(3)
C77 0.055(4) 0.039(3) 0.058(3) 0.003(2) 0.011(3) 0.003(3)
C78 0.063(4) 0.051(3) 0.053(3) 0.013(3) 0.010(3) 0.007(3)
C79 0.062(5) 0.068(4) 0.058(3) 0.008(3) 0.005(3) -0.014(3)
C80 0.047(4) 0.045(3) 0.056(3) 0.008(2) 0.003(3) -0.009(3)
C81 0.044(4) 0.039(3) 0.044(3) 0.004(2) 0.004(2) -0.001(2)
C82 0.065(4) 0.041(3) 0.050(3) -0.003(2) 0.007(3) -0.014(3)
C83 0.062(4) 0.042(3) 0.061(3) -0.007(2) 0.005(3) -0.002(3)
C84 0.044(4) 0.045(3) 0.071(4) -0.001(3) 0.012(3) 0.007(3)
C85 0.053(4) 0.060(4) 0.076(4) -0.021(3) 0.014(3) -0.001(3)
C86 0.083(6) 0.066(4) 0.071(4) -0.004(3) 0.012(4) 0.019(4)
C87 0.065(5) 0.069(4) 0.060(4) 0.006(3) 0.016(3) 0.009(3)
C88 0.056(4) 0.043(3) 0.055(3) 0.004(2) 0.015(3) 0.005(3)
C89 0.049(4) 0.050(3) 0.050(3) -0.006(2) 0.002(3) 0.000(3)
C90 0.059(4) 0.060(3) 0.060(4) -0.013(3) 0.020(3) 0.002(3)
C91 0.061(4) 0.051(3) 0.065(4) 0.001(3) 0.017(3) -0.005(3)
C92 0.043(4) 0.047(3) 0.061(3) -0.001(2) 0.016(3) 0.002(3)
C93 0.060(4) 0.051(3) 0.054(3) 0.005(2) 0.013(3) 0.002(3)
C94 0.061(5) 0.062(4) 0.093(5) 0.016(3) 0.024(4) 0.012(3)
C95 0.058(5) 0.082(5) 0.082(4) -0.001(3) 0.020(4) 0.008(4)
C96 0.044(4) 0.052(3) 0.052(3) 0.008(2) 0.021(3) 0.002(3)
C97 0.056(4) 0.056(3) 0.049(3) -0.005(2) 0.014(3) 0.004(3)
C98 0.056(4) 0.051(3) 0.060(3) -0.001(3) 0.021(3) -0.001(3)
C99 0.046(4) 0.053(3) 0.051(3) 0.007(2) 0.015(3) 0.003(3)
C100 0.046(4) 0.062(3) 0.048(3) 0.005(2) 0.014(3) 0.002(3)
C101 0.056(4) 0.049(3) 0.061(3) 0.000(3) 0.014(3) 0.009(3)
C102 0.061(4) 0.061(4) 0.051(3) -0.002(3) 0.016(3) 0.009(3)
C103 0.038(3) 0.054(3) 0.044(3) 0.004(2) 0.010(2) -0.002(2)
C104 0.040(3) 0.050(3) 0.053(3) 0.006(2) 0.002(3) -0.003(3)
C105 0.061(4) 0.041(3) 0.063(4) 0.003(3) 0.012(3) 0.005(3)
C106 0.066(5) 0.070(4) 0.083(4) 0.005(3) 0.017(4) 0.017(4)
C107 0.066(5) 0.069(4) 0.069(4) -0.010(3) 0.008(3) -0.009(4)
C108 0.058(4) 0.060(4) 0.059(3) -0.007(3) 0.004(3) 0.006(3)
C109 0.046(4) 0.049(3) 0.052(3) -0.007(2) 0.012(3) 0.003(3)
C110 0.063(5) 0.068(4) 0.055(3) -0.012(3) 0.006(3) -0.010(3)
C111 0.041(3) 0.037(3) 0.060(3) -0.009(2) 0.009(3) -0.006(2)
C112 0.039(4) 0.050(3) 0.057(3) -0.001(2) 0.014(3) 0.009(3)
C113 0.057(4) 0.084(4) 0.062(4) -0.005(3) 0.008(3) -0.004(3)
C114 0.058(4) 0.044(3) 0.048(3) 0.000(2) 0.005(3) -0.010(3)
C115 0.045(4) 0.061(4) 0.063(4) 0.011(3) 0.002(3) -0.013(3)
C116 0.059(4) 0.059(4) 0.061(3) 0.006(3) 0.004(3) 0.015(3)
C117 0.063(4) 0.045(3) 0.067(4) 0.003(3) 0.001(3) -0.011(3)
C118 0.055(4) 0.059(4) 0.070(4) 0.010(3) -0.003(3) -0.005(3)
C119 0.072(5) 0.047(3) 0.062(3) 0.000(3) 0.013(3) -0.004(3)
C120 0.046(4) 0.066(4) 0.061(3) 0.004(3) 0.003(3) -0.004(3)
C121 0.065(5) 0.060(4) 0.083(4) -0.004(3) 0.012(4) -0.002(3)
C122 0.070(5) 0.067(4) 0.078(4) 0.005(3) 0.008(4) -0.009(3)
C123 0.058(4) 0.055(3) 0.054(3) 0.007(3) 0.000(3) -0.009(3)
C124 0.075(5) 0.052(3) 0.064(4) -0.003(3) 0.011(3) -0.004(3)
C125 0.075(5) 0.060(4) 0.070(4) 0.003(3) 0.009(4) -0.005(3)
C126 0.114(7) 0.083(5) 0.094(5) -0.013(4) 0.019(5) 0.021(5)

loop_
_atom_type_symbol
_atom_type_description
_atom_type_scat_dispersion_real
_atom_type_scat_dispersion_imag
_atom_type_scat_source
C C 0.0033 0.0016 'International Tables Vol C Tables 4.2.6.8 and 6.1.1.4'
H H 0.0000 0.0000 'International Tables Vol C Tables 4.2.6.8 and 6.1.1.4'
N N 0.0061 0.0033 'International Tables Vol C Tables 4.2.6.8 and 6.1.1.4'
O O 0.0106 0.0060 'International Tables Vol C Tables 4.2.6.8 and 6.1.1.4'
F F 0.0171 0.0103 'International Tables Vol C Tables 4.2.6.8 and 6.1.1.4'
P P 0.1023 0.0942 'International Tables Vol C Tables 4.2.6.8 and 6.1.1.4'

loop_
_geom_angle_atom_site_label_1
_geom_angle_atom_site_label_2
_geom_angle_atom_site_label_3
_geom_angle
F5 P1 F4 90.1(2)
F5 P1 F6 90.4(3)
F4 P1 F6 87.9(2)
F5 P1 F3 89.5(2)
F4 P1 F3 91.4(2)
F6 P1 F3 179.3(3)
F5 P1 F1 91.6(3)
F4 P1 F1 178.1(3)
F6 P1 F1 92.8(2)
F3 P1 F1 87.9(2)
F5 P1 F2 174.4(3)
F4 P1 F2 86.1(3)
F6 P1 F2 93.5(3)
F3 P1 F2 86.6(3)
F1 P1 F2 92.1(3)
F12 P2 F8 88.6(4)
F12 P2 F11 92.1(4)
F8 P2 F11 178.0(4)
F12 P2 F10 92.7(3)
F8 P2 F10 89.6(4)
F11 P2 F10 88.5(4)
F12 P2 F9 177.9(4)
F8 P2 F9 93.4(4)
F11 P2 F9 86.0(3)
F10 P2 F9 87.8(3)
F12 P2 F7 88.0(3)
F8 P2 F7 91.2(4)
F11 P2 F7 90.7(3)
F10 P2 F7 179.0(3)
F9 P2 F7 91.5(3)
C56 O1 C1 120.1(4)
C21 O2 C18 118.9(3)
C49 O3 C46 120.0(4)
C28 O4 C29 123.3(3)
C112 O5 C57 116.7(4)
C77 O6 C74 118.7(4)
C84 O7 C85 118.5(4)
C105 O8 C102 120.4(4)
C56 N1 C53 117.4(4)
C49 N2 C53 116.1(4)
C28 N3 C25 116.7(3)
C21 N4 C25 115.9(3)
C112 N5 C109 116.9(5)
C105 N6 C109 117.0(5)
C84 N7 C81 116.0(5)
C77 N8 C81 116.9(5)
C118 N9 C114 121.7(5)
C118 N9 C113 117.0(5)
C114 N9 C113 121.3(5)
C125 N10 C121 119.7(5)
C125 N10 C126 118.3(6)
C121 N10 C126 122.0(5)
C6 C1 O1 123.7(4)
C6 C1 C2 122.5(4)
O1 C1 C2 113.4(4)
C3 C2 C1 116.4(4)
C3 C2 H2 121.8
C1 C2 H2 121.8
C2 C3 C4 123.0(4)
C2 C3 C7 124.1(4)
C4 C3 C7 112.6(4)
C5 C4 C3 118.3(4)
C5 C4 C14 128.6(4)
C3 C4 C14 112.8(4)
C4 C5 C6 121.3(5)
C4 C5 H5 119.4
C6 C5 H5 119.4
C1 C6 C5 118.4(5)
C1 C6 H6 120.8
C5 C6 H6 120.8
C20 C7 C8 105.6(3)
C20 C7 C3 108.2(4)
C8 C7 C3 102.9(3)
C20 C7 H7 113.1
C8 C7 H7 113.1
C3 C7 H7 113.1
C9 C8 C13 119.3(4)
C9 C8 C7 128.5(4)
C13 C8 C7 112.2(4)
C8 C9 C10 120.7(5)
C8 C9 H9 119.6
C10 C9 H9 119.6
C11 C10 C9 120.9(5)
C11 C10 H10 119.6
C9 C10 H10 119.6
C10 C11 C12 121.6(5)
C10 C11 H11 119.2
C12 C11 H11 119.2
C13 C12 C11 117.9(5)
C13 C12 H12 121.0
C11 C12 H12 121.0
C12 C13 C8 119.5(5)
C12 C13 C14 127.5(5)
C8 C13 C14 113.0(4)
C13 C14 C4 105.3(4)
C13 C14 C15 105.9(4)
C4 C14 C15 108.8(4)
C13 C14 H14 112.2
C4 C14 H14 112.2
C15 C14 H14 112.2
C16 C15 C20 119.7(4)
C16 C15 C14 128.5(4)
C20 C15 C14 111.6(4)
C17 C16 C15 119.9(4)
C17 C16 H16 120.1
C15 C16 H16 120.1
C16 C17 C18 119.0(4)
C16 C17 H17 120.5
C18 C17 H17 120.5
C19 C18 C17 122.2(4)
C19 C18 O2 118.7(4)
C17 C18 O2 119.1(4)
C18 C19 C20 120.3(4)
C18 C19 H19 119.9
C20 C19 H19 119.9
C19 C20 C15 118.8(4)
C19 C20 C7 127.7(4)
C15 C20 C7 113.5(4)
N4 C21 O2 120.0(4)
N4 C21 C22 126.1(4)
O2 C21 C22 113.8(4)
C23 C22 C21 116.7(4)
C23 C22 H22 121.7
C21 C22 H22 121.7
C22 C23 C24 121.2(4)
C22 C23 H23 119.4
C24 C23 H23 119.4
C26 C24 C25 118.4(4)
C26 C24 C23 124.4(4)
C25 C24 C23 117.1(4)
N3 C25 N4 114.3(3)
N3 C25 C24 122.7(4)
N4 C25 C24 123.0(4)
C27 C26 C24 120.3(4)
C27 C26 H26 119.9
C24 C26 H26 119.9
C26 C27 C28 116.8(4)
C26 C27 H27 121.6
C28 C27 H27 121.6
N3 C28 O4 122.2(4)
N3 C28 C27 125.0(4)
O4 C28 C27 112.7(4)
C34 C29 C30 122.5(4)
C34 C29 O4 124.9(4)
C30 C29 O4 112.0(4)
C31 C30 C29 117.7(4)
C31 C30 H30 121.1
C29 C30 H30 121.1
C32 C31 C30 120.7(4)
C32 C31 C35 113.8(4)
C30 C31 C35 125.4(4)
C33 C32 C31 120.7(4)
C33 C32 C42 126.6(4)
C31 C32 C42 112.6(4)
C32 C33 C34 120.0(4)
C32 C33 H33 120.0
C34 C33 H33 120.0
C29 C34 C33 118.1(4)
C29 C34 H34 121.0
C33 C34 H34 121.0
C48 C35 C36 107.9(4)
C48 C35 C31 103.3(4)
C36 C35 C31 103.6(4)
C48 C35 H35 113.7
C36 C35 H35 113.7
C31 C35 H35 113.7
C41 C36 C37 118.5(5)
C41 C36 C35 114.4(4)
C37 C36 C35 126.9(4)
C38 C37 C36 120.5(5)
C38 C37 H37 119.8
C36 C37 H37 119.7
C37 C38 C39 119.3(5)
C37 C38 H38 120.3
C39 C38 H38 120.3
C38 C39 C40 122.0(5)
C38 C39 H39 119.0
C40 C39 H39 119.0
C41 C40 C39 120.2(5)
C41 C40 H40 119.9
C39 C40 H40 119.9
C40 C41 C36 119.5(5)
C40 C41 C42 128.4(4)
C36 C41 C42 112.1(4)
C41 C42 C43 107.5(3)
C41 C42 C32 107.3(3)
C43 C42 C32 103.0(3)
C41 C42 H42 112.8
C43 C42 H42 112.8
C32 C42 H42 112.8
C44 C43 C48 120.7(4)
C44 C43 C42 126.9(4)
C48 C43 C42 112.3(3)
C43 C44 C45 120.1(4)
C43 C44 H44 120.0
C45 C44 H44 120.0
C46 C45 C44 117.8(4)
C46 C45 H45 121.1
C44 C45 H45 121.1
C47 C46 C45 121.8(4)
C47 C46 O3 117.9(4)
C45 C46 O3 120.1(4)
C48 C47 C46 119.3(4)
C48 C47 H47 120.4
C46 C47 H47 120.4
C47 C48 C43 120.3(4)
C47 C48 C35 125.4(4)
C43 C48 C35 114.2(4)
N2 C49 O3 120.0(4)
N2 C49 C50 127.8(5)
O3 C49 C50 112.3(4)
C51 C50 C49 116.3(4)
C51 C50 H50 121.9
C49 C50 H50 121.9
C50 C51 C52 118.8(4)
C50 C51 H51 120.6
C52 C51 H51 120.6
C51 C52 C53 118.7(4)
C51 C52 C54 123.6(4)
C53 C52 C54 117.7(4)
N1 C53 N2 115.4(4)
N1 C53 C52 122.4(4)
N2 C53 C52 122.2(4)
C55 C54 C52 120.6(4)
C55 C54 H54 119.7
C52 C54 H54 119.7
C54 C55 C56 115.5(5)
C54 C55 H55 122.3
C56 C55 H55 122.3
N1 C56 O1 122.2(4)
N1 C56 C55 126.5(4)
O1 C56 C55 111.3(4)
C58 C57 C62 123.0(5)
C58 C57 O5 118.2(5)
C62 C57 O5 118.9(4)
C57 C58 C59 120.0(6)
C57 C58 H58 120.0
C59 C58 H58 120.0
C58 C59 C60 118.7(5)
C58 C59 H59 120.7
C60 C59 H59 120.7
C59 C60 C61 121.0(5)
C59 C60 C70 126.3(5)
C61 C60 C70 112.7(5)
C60 C61 C62 121.2(5)
C60 C61 C63 113.8(4)
C62 C61 C63 125.0(4)
C57 C62 C61 116.1(5)
C57 C62 H62 121.9
C61 C62 H62 121.9
C72 C63 C61 106.0(4)
C72 C63 C64 105.4(4)
C61 C63 C64 107.1(4)
C72 C63 H63 112.6
C61 C63 H63 112.6
C64 C63 H63 112.6
C65 C64 C69 121.0(5)
C65 C64 C63 127.0(4)
C69 C64 C63 112.0(4)
C64 C65 C66 116.7(5)
C64 C65 H65 121.6
C66 C65 H65 121.6
C67 C66 C65 122.0(6)
C67 C66 H66 119.0
C65 C66 H66 119.0
C66 C67 C68 121.3(5)
C66 C67 H67 119.3
C68 C67 H67 119.4
C69 C68 C67 120.9(5)
C69 C68 H68 119.5
C67 C68 H68 119.5
C68 C69 C64 118.0(5)
C68 C69 C70 131.1(5)
C64 C69 C70 110.9(4)
C60 C70 C71 106.4(4)
C60 C70 C69 107.5(4)
C71 C70 C69 105.5(4)
C60 C70 H70 112.4
C71 C70 H70 112.3
C69 C70 H70 112.3
C76 C71 C72 119.0(4)
C76 C71 C70 127.3(4)
C72 C71 C70 113.6(4)
C73 C72 C71 120.3(4)
C73 C72 C63 128.0(4)
C71 C72 C63 111.6(4)
C74 C73 C72 119.0(4)
C74 C73 H73 120.5
C72 C73 H73 120.5
C73 C74 O6 115.5(4)
C73 C74 C75 122.6(4)
O6 C74 C75 121.9(4)
C76 C75 C74 116.4(4)
C76 C75 H75 121.8
C74 C75 H75 121.8
C75 C76 C71 122.7(4)
C75 C76 H76 118.7
C71 C76 H76 118.7
N8 C77 O6 117.4(5)
N8 C77 C78 125.2(5)
O6 C77 C78 117.2(5)
C79 C78 C77 117.2(5)
C79 C78 H78 121.4
C77 C78 H78 121.4
C78 C79 C80 120.1(6)
C78 C79 H79 119.9
C80 C79 H79 119.9
C81 C80 C82 118.7(5)
C81 C80 C79 116.9(5)
C82 C80 C79 124.4(5)
N7 C81 C80 122.1(5)
N7 C81 N8 114.3(4)
C80 C81 N8 123.6(5)
C83 C82 C80 119.5(5)
C83 C82 H82 120.2
C80 C82 H82 120.2
C82 C83 C84 115.9(5)
C82 C83 H83 122.0
C84 C83 H83 122.0
N7 C84 O7 120.3(5)
N7 C84 C83 127.7(5)
O7 C84 C83 111.9(5)
C86 C85 C90 121.1(6)
C86 C85 O7 117.6(6)
C90 C85 O7 121.0(6)
C85 C86 C87 119.0(6)
C85 C86 H86 120.5
C87 C86 H86 120.5
C88 C87 C86 119.6(6)
C88 C87 H87 120.2
C86 C87 H87 120.2
C87 C88 C89 120.1(6)
C87 C88 C98 127.7(5)
C89 C88 C98 111.8(5)
C90 C89 C88 120.1(5)
C90 C89 C91 126.0(5)
C88 C89 C91 113.9(5)
C85 C90 C89 119.9(5)
C85 C90 H90 120.0
C89 C90 H90 120.0
C104 C91 C89 105.8(4)
C104 C91 C92 105.0(5)
C89 C91 C92 105.2(4)
C104 C91 H91 113.3
C89 C91 H91 113.3
C92 C91 H91 113.3
C93 C92 C97 121.2(5)
C93 C92 C91 126.9(5)
C97 C92 C91 111.9(5)
C92 C93 C94 120.2(5)
C92 C93 H93 119.9
C94 C93 H93 119.9
C93 C94 C95 119.6(6)
C93 C94 H94 120.2
C95 C94 H94 120.2
C96 C95 C94 119.8(6)
C96 C95 H95 120.1
C94 C95 H95 120.1
C97 C96 C95 120.2(5)
C97 C96 H96 119.9
C95 C96 H96 119.9
C96 C97 C92 119.0(5)
C96 C97 C98 127.5(5)
C92 C97 C98 113.4(5)
C97 C98 C88 109.0(4)
C97 C98 C99 107.6(4)
C88 C98 C99 103.7(4)
C97 C98 H98 112.0
C88 C98 H98 112.0
C99 C98 H98 112.0
C100 C99 C104 120.0(5)
C100 C99 C98 128.4(5)
C104 C99 C98 111.5(4)
C101 C100 C99 119.0(5)
C101 C100 H10A 120.5
C99 C100 H10A 120.5
C102 C101 C100 121.0(5)
C102 C101 H10B 119.5
C100 C101 H10B 119.5
C101 C102 O8 124.9(5)
C101 C102 C103 121.2(5)
O8 C102 C103 113.8(5)
C104 C103 C102 117.6(5)
C104 C103 H10C 121.2
C102 C103 H10C 121.2
C103 C104 C99 121.2(5)
C103 C104 C91 125.5(5)
C99 C104 C91 113.3(5)
N6 C105 O8 117.3(6)
N6 C105 C106 126.4(5)
O8 C105 C106 116.2(5)
C107 C106 C105 115.4(6)
C107 C106 H10D 122.3
C105 C106 H10D 122.3
C106 C107 C108 122.1(6)
C106 C107 H10E 119.0
C108 C107 H10E 119.0
C107 C108 C109 117.1(5)
C107 C108 C110 126.4(6)
C109 C108 C110 116.4(5)
N5 C109 N6 115.3(5)
N5 C109 C108 122.8(5)
N6 C109 C108 121.9(5)
C111 C110 C108 119.1(5)
C111 C110 H11A 120.4
C108 C110 H11A 120.4
C110 C111 C112 119.7(5)
C110 C111 H11B 120.2
C112 C111 H11B 120.2
N5 C112 O5 118.6(5)
N5 C112 C111 125.0(5)
O5 C112 C111 116.3(5)
N9 C113 H11C 109.5
N9 C113 H11E 109.5
H11C C113 H11E 109.5
N9 C113 H11D 109.5
H11C C113 H11D 109.5
H11E C113 H11D 109.5
C115 C114 N9 122.1(5)
C115 C114 H11F 118.9
N9 C114 H11F 118.9
C114 C115 C116 118.2(5)
C114 C115 H11G 120.9
C116 C115 H11G 120.9
C117 C116 C115 118.2(5)
C117 C116 C119 118.9(5)
C115 C116 C119 122.9(5)
C116 C117 C118 119.6(5)
C116 C117 H11H 120.2
C118 C117 H11H 120.2
N9 C118 C117 120.0(6)
N9 C118 H11I 120.0
C117 C118 H11I 120.0
C120 C119 C116 123.5(5)
C120 C119 H11J 118.3
C116 C119 H11J 118.2
C119 C120 C123 120.9(5)
C119 C120 H12A 119.6
C123 C120 H12A 119.5
N10 C121 C122 120.8(6)
N10 C121 H12B 119.6
C122 C121 H12B 119.6
C121 C122 C123 119.1(6)
C121 C122 H12C 120.5
C123 C122 H12C 120.5
C124 C123 C122 118.0(6)
C124 C123 C120 118.9(5)
C122 C123 C120 123.1(5)
C125 C124 C123 122.8(6)
C125 C124 H12D 118.6
C123 C124 H12D 118.6
N10 C125 C124 119.6(6)
N10 C125 H12E 120.2
C124 C125 H12E 120.2
N10 C126 H12G 109.5
N10 C126 H12H 109.5
H12G C126 H12H 109.5
N10 C126 H12F 109.5
H12G C126 H12F 109.5
H12H C126 H12F 109.5

loop_
_geom_bond_atom_site_label_1
_geom_bond_atom_site_label_2
_geom_bond_distance
P1 F5 1.549(4)
P1 F4 1.568(4)
P1 F6 1.579(4)
P1 F3 1.589(4)
P1 F1 1.590(5)
P1 F2 1.593(5)
P2 F12 1.531(5)
P2 F8 1.544(7)
P2 F11 1.558(6)
P2 F10 1.572(5)
P2 F9 1.586(5)
P2 F7 1.599(5)
O1 C56 1.379(6)
O1 C1 1.405(6)
O2 C21 1.347(5)
O2 C18 1.426(5)
O3 C49 1.379(6)
O3 C46 1.406(5)
O4 C28 1.354(5)
O4 C29 1.430(5)
O5 C112 1.358(6)
O5 C57 1.434(6)
O6 C77 1.359(6)
O6 C74 1.406(5)
O7 C84 1.381(7)
O7 C85 1.407(7)
O8 C105 1.378(6)
O8 C102 1.387(6)
N1 C56 1.281(6)
N1 C53 1.359(6)
N2 C49 1.290(6)
N2 C53 1.372(6)
N3 C28 1.324(5)
N3 C25 1.367(5)
N4 C21 1.299(5)
N4 C25 1.382(5)
N5 C112 1.308(6)
N5 C109 1.359(7)
N6 C105 1.286(7)
N6 C109 1.396(6)
N7 C84 1.293(6)
N7 C81 1.388(6)
N8 C77 1.290(7)
N8 C81 1.392(6)
N9 C118 1.321(7)
N9 C114 1.343(6)
N9 C113 1.503(7)
N10 C125 1.357(7)
N10 C121 1.374(7)
N10 C126 1.478(8)
C1 C6 1.375(7)
C1 C2 1.427(7)
C2 C3 1.368(6)
C2 H2 0.9500
C3 C4 1.405(6)
C3 C7 1.542(6)
C4 C5 1.383(6)
C4 C14 1.507(6)
C5 C6 1.396(6)
C5 H5 0.9500
C6 H6 0.9500
C7 C20 1.503(6)
C7 C8 1.534(6)
C7 H7 1.0000
C8 C9 1.368(7)
C8 C13 1.421(6)
C9 C10 1.383(7)
C9 H9 0.9500
C10 C11 1.337(8)
C10 H10 0.9500
C11 C12 1.409(7)
C11 H11 0.9500
C12 C13 1.408(6)
C12 H12 0.9500
C13 C14 1.494(7)
C14 C15 1.518(6)
C14 H14 1.0000
C15 C16 1.396(6)
C15 C20 1.424(6)
C16 C17 1.391(6)
C16 H16 0.9500
C17 C18 1.398(6)
C17 H17 0.9500
C18 C19 1.345(6)
C19 C20 1.400(6)
C19 H19 0.9500
C21 C22 1.434(6)
C22 C23 1.338(6)
C22 H22 0.9500
C23 C24 1.414(6)
C23 H23 0.9500
C24 C26 1.403(6)
C24 C25 1.407(5)
C26 C27 1.367(6)
C26 H26 0.9500
C27 C28 1.436(6)
C27 H27 0.9500
C29 C34 1.351(6)
C29 C30 1.406(6)
C30 C31 1.381(6)
C30 H30 0.9500
C31 C32 1.373(6)
C31 C35 1.571(6)
C32 C33 1.364(6)
C32 C42 1.567(6)
C33 C34 1.418(6)
C33 H33 0.9500
C34 H34 0.9500
C35 C48 1.502(6)
C35 C36 1.519(7)
C35 H35 1.0000
C36 C41 1.416(6)
C36 C37 1.429(7)
C37 C38 1.366(7)
C37 H37 0.9500
C38 C39 1.365(7)
C38 H38 0.9500
C39 C40 1.389(7)
C39 H39 0.9500
C40 C41 1.365(7)
C40 H40 0.9500
C41 C42 1.499(7)
C42 C43 1.533(6)
C42 H42 1.0000
C43 C44 1.359(6)
C43 C48 1.411(6)
C44 C45 1.412(6)
C44 H44 0.9500
C45 C46 1.402(6)
C45 H45 0.9500
C46 C47 1.384(6)
C47 C48 1.359(6)
C47 H47 0.9500
C49 C50 1.406(6)
C50 C51 1.389(6)
C50 H50 0.9500
C51 C52 1.408(6)
C51 H51 0.9500
C52 C53 1.412(6)
C52 C54 1.432(6)
C54 C55 1.345(7)
C54 H54 0.9500
C55 C56 1.461(7)
C55 H55 0.9500
C57 C58 1.367(7)
C57 C62 1.384(7)
C58 C59 1.371(7)
C58 H58 0.9500
C59 C60 1.375(7)
C59 H59 0.9500
C60 C61 1.379(6)
C60 C70 1.513(7)
C61 C62 1.389(6)
C61 C63 1.543(7)
C62 H62 0.9500
C63 C72 1.517(6)
C63 C64 1.549(7)
C63 H63 1.0000
C64 C65 1.363(7)
C64 C69 1.450(6)
C65 C66 1.426(7)
C65 H65 0.9500
C66 C67 1.310(7)
C66 H66 0.9500
C67 C68 1.380(8)
C67 H67 0.9500
C68 C69 1.343(7)
C68 H68 0.9500
C69 C70 1.563(7)
C70 C71 1.516(6)
C70 H70 1.0000
C71 C76 1.390(6)
C71 C72 1.421(6)
C72 C73 1.389(6)
C73 C74 1.373(6)
C73 H73 0.9500
C74 C75 1.444(6)
C75 C76 1.375(6)
C75 H75 0.9500
C76 H76 0.9500
C77 C78 1.434(8)
C78 C79 1.373(7)
C78 H78 0.9500
C79 C80 1.430(8)
C79 H79 0.9500
C80 C81 1.391(7)
C80 C82 1.407(7)
C82 C83 1.388(8)
C82 H82 0.9500
C83 C84 1.399(8)
C83 H83 0.9500
C85 C86 1.370(8)
C85 C90 1.370(8)
C86 C87 1.413(9)
C86 H86 0.9500
C87 C88 1.373(7)
C87 H87 0.9500
C88 C89 1.386(7)
C88 C98 1.522(8)
C89 C90 1.379(8)
C89 C91 1.531(7)
C90 H90 0.9500
C91 C104 1.523(7)
C91 C92 1.565(8)
C91 H91 1.0000
C92 C93 1.379(7)
C92 C97 1.396(7)
C93 C94 1.379(8)
C93 H93 0.9500
C94 C95 1.412(8)
C94 H94 0.9500
C95 C96 1.395(8)
C95 H95 0.9500
C96 C97 1.394(7)
C96 H96 0.9500
C97 C98 1.484(7)
C98 C99 1.549(7)
C98 H98 1.0000
C99 C100 1.387(7)
C99 C104 1.402(7)
C100 C101 1.380(7)
C100 H10A 0.9500
C101 C102 1.373(7)
C101 H10B 0.9500
C102 C103 1.405(7)
C103 C104 1.382(7)
C103 H10C 0.9500
C105 C106 1.419(9)
C106 C107 1.383(8)
C106 H10D 0.9500
C107 C108 1.384(8)
C107 H10E 0.9500
C108 C109 1.417(8)
C108 C110 1.460(8)
C110 C111 1.313(8)
C110 H11A 0.9500
C111 C112 1.407(7)
C111 H11B 0.9500
C113 H11C 0.9800
C113 H11E 0.9800
C113 H11D 0.9800
C114 C115 1.336(7)
C114 H11F 0.9500
C115 C116 1.443(8)
C115 H11G 0.9500
C116 C117 1.376(8)
C116 C119 1.485(8)
C117 C118 1.393(8)
C117 H11H 0.9500
C118 H11I 0.9500
C119 C120 1.305(7)
C119 H11J 0.9500
C120 C123 1.532(8)
C120 H12A 0.9500
C121 C122 1.385(8)
C121 H12B 0.9500
C122 C123 1.397(8)
C122 H12C 0.9500
C123 C124 1.361(7)
C124 C125 1.359(8)
C124 H12D 0.9500
C125 H12E 0.9500
C126 H12G 0.9800
C126 H12H 0.9800
C126 H12F 0.9800

loop_
_geom_torsion_atom_site_label_1
_geom_torsion_atom_site_label_2
_geom_torsion_atom_site_label_3
_geom_torsion_atom_site_label_4
_geom_torsion
C56 O1 C1 C6 49.4(7)
C56 O1 C1 C2 -137.6(5)
C6 C1 C2 C3 4.0(7)
O1 C1 C2 C3 -169.1(4)
C1 C2 C3 C4 -2.2(7)
C1 C2 C3 C7 172.4(4)
C2 C3 C4 C5 -1.7(7)
C7 C3 C4 C5 -176.8(4)
C2 C3 C4 C14 172.4(4)
C7 C3 C4 C14 -2.7(5)
C3 C4 C5 C6 4.0(7)
C14 C4 C5 C6 -169.1(5)
O1 C1 C6 C5 170.5(4)
C2 C1 C6 C5 -1.9(7)
C4 C5 C6 C1 -2.2(7)
C2 C3 C7 C20 132.5(5)
C4 C3 C7 C20 -52.5(5)
C2 C3 C7 C8 -116.1(5)
C4 C3 C7 C8 58.9(5)
C20 C7 C8 C9 -123.8(5)
C3 C7 C8 C9 122.8(5)
C20 C7 C8 C13 56.3(5)
C3 C7 C8 C13 -57.1(5)
C13 C8 C9 C10 -0.6(7)
C7 C8 C9 C10 179.6(4)
C8 C9 C10 C11 2.7(7)
C9 C10 C11 C12 -3.0(8)
C10 C11 C12 C13 1.1(7)
C11 C12 C13 C8 1.0(6)
C11 C12 C13 C14 179.7(4)
C9 C8 C13 C12 -1.3(6)
C7 C8 C13 C12 178.6(4)
C9 C8 C13 C14 179.9(4)
C7 C8 C13 C14 -0.3(5)
C12 C13 C14 C4 -120.7(5)
C8 C13 C14 C4 58.1(5)
C12 C13 C14 C15 124.2(5)
C8 C13 C14 C15 -57.0(5)
C5 C4 C14 C13 117.0(5)
C3 C4 C14 C13 -56.4(5)
C5 C4 C14 C15 -129.9(5)
C3 C4 C14 C15 56.7(5)
C13 C14 C15 C16 -117.8(5)
C4 C14 C15 C16 129.5(5)
C13 C14 C15 C20 58.4(5)
C4 C14 C15 C20 -54.4(5)
C20 C15 C16 C17 3.4(7)
C14 C15 C16 C17 179.3(4)
C15 C16 C17 C18 -2.7(7)
C16 C17 C18 C19 2.2(7)
C16 C17 C18 O2 -175.4(4)
C21 O2 C18 C19 97.1(5)
C21 O2 C18 C17 -85.2(5)
C17 C18 C19 C20 -2.5(7)
O2 C18 C19 C20 175.2(4)
C18 C19 C20 C15 3.1(7)
C18 C19 C20 C7 -175.2(4)
C16 C15 C20 C19 -3.5(6)
C14 C15 C20 C19 179.9(4)
C16 C15 C20 C7 175.0(4)
C14 C15 C20 C7 -1.6(5)
C8 C7 C20 C19 123.3(5)
C3 C7 C20 C19 -127.0(5)
C8 C7 C20 C15 -55.0(5)
C3 C7 C20 C15 54.6(5)
C25 N4 C21 O2 179.8(4)
C25 N4 C21 C22 0.3(7)
C18 O2 C21 N4 9.6(6)
C18 O2 C21 C22 -170.9(4)
N4 C21 C22 C23 -1.2(7)
O2 C21 C22 C23 179.3(4)
C21 C22 C23 C24 1.1(7)
C22 C23 C24 C26 -177.9(4)
C22 C23 C24 C25 -0.4(7)
C28 N3 C25 N4 179.9(4)
C28 N3 C25 C24 -0.1(6)
C21 N4 C25 N3 -179.4(4)
C21 N4 C25 C24 0.6(6)
C26 C24 C25 N3 -2.9(6)
C23 C24 C25 N3 179.4(4)
C26 C24 C25 N4 177.1(4)
C23 C24 C25 N4 -0.6(6)
C25 C24 C26 C27 3.6(6)
C23 C24 C26 C27 -178.9(4)
C24 C26 C27 C28 -1.5(6)
C25 N3 C28 O4 178.2(4)
C25 N3 C28 C27 2.4(6)
C29 O4 C28 N3 16.3(6)
C29 O4 C28 C27 -167.4(4)
C26 C27 C28 N3 -1.6(7)
C26 C27 C28 O4 -177.8(4)
C28 O4 C29 C34 35.0(7)
C28 O4 C29 C30 -153.5(4)
C34 C29 C30 C31 -1.7(7)
O4 C29 C30 C31 -173.4(4)
C29 C30 C31 C32 -2.7(7)
C29 C30 C31 C35 -179.0(4)
C30 C31 C32 C33 5.9(7)
C35 C31 C32 C33 -177.4(4)
C30 C31 C32 C42 -177.9(4)
C35 C31 C32 C42 -1.2(5)
C31 C32 C33 C34 -4.7(7)
C42 C32 C33 C34 179.7(4)
C30 C29 C34 C33 2.9(7)
O4 C29 C34 C33 173.5(4)
C32 C33 C34 C29 0.4(7)
C32 C31 C35 C48 -56.3(5)
C30 C31 C35 C48 120.2(5)
C32 C31 C35 C36 56.1(5)
C30 C31 C35 C36 -127.4(5)
C48 C35 C36 C41 51.0(5)
C31 C35 C36 C41 -58.1(4)
C48 C35 C36 C37 -123.8(5)
C31 C35 C36 C37 127.2(4)
C41 C36 C37 C38 1.6(6)
C35 C36 C37 C38 176.2(4)
C36 C37 C38 C39 -2.3(7)
C37 C38 C39 C40 2.0(7)
C38 C39 C40 C41 -1.1(7)
C39 C40 C41 C36 0.3(6)
C39 C40 C41 C42 -179.2(4)
C37 C36 C41 C40 -0.6(6)
C35 C36 C41 C40 -175.9(4)
C37 C36 C41 C42 179.0(4)
C35 C36 C41 C42 3.8(5)
C40 C41 C42 C43 122.8(5)
C36 C41 C42 C43 -56.8(4)
C40 C41 C42 C32 -127.0(5)
C36 C41 C42 C32 53.4(4)
C33 C32 C42 C41 120.8(5)
C31 C32 C42 C41 -55.1(5)
C33 C32 C42 C43 -126.0(5)
C31 C32 C42 C43 58.1(5)
C41 C42 C43 C44 -122.4(5)
C32 C42 C43 C44 124.5(5)
C41 C42 C43 C48 55.2(5)
C32 C42 C43 C48 -57.8(5)
C48 C43 C44 C45 0.8(7)
C42 C43 C44 C45 178.3(4)
C43 C44 C45 C46 -0.9(7)
C44 C45 C46 C47 -0.6(7)
C44 C45 C46 O3 -175.0(4)
C49 O3 C46 C47 122.9(5)
C49 O3 C46 C45 -62.5(6)
C45 C46 C47 C48 2.1(7)
O3 C46 C47 C48 176.6(4)
C46 C47 C48 C43 -2.1(7)
C46 C47 C48 C35 -179.1(5)
C44 C43 C48 C47 0.7(7)
C42 C43 C48 C47 -177.1(4)
C44 C43 C48 C35 178.0(4)
C42 C43 C48 C35 0.2(5)
C36 C35 C48 C47 124.5(5)
C31 C35 C48 C47 -126.2(5)
C36 C35 C48 C43 -52.6(5)
C31 C35 C48 C43 56.7(5)
C53 N2 C49 O3 -179.2(4)
C53 N2 C49 C50 0.5(7)
C46 O3 C49 N2 -5.0(6)
C46 O3 C49 C50 175.2(4)
N2 C49 C50 C51 -2.7(7)
O3 C49 C50 C51 177.0(4)
C49 C50 C51 C52 3.7(6)
C50 C51 C52 C53 -2.9(6)
C50 C51 C52 C54 178.1(4)
C56 N1 C53 N2 178.4(4)
C56 N1 C53 C52 -1.0(6)
C49 N2 C53 N1 -178.9(4)
C49 N2 C53 C52 0.5(6)
C51 C52 C53 N1 -180.0(4)
C54 C52 C53 N1 -0.9(6)
C51 C52 C53 N2 0.7(6)
C54 C52 C53 N2 179.8(4)
C51 C52 C54 C55 -178.5(4)
C53 C52 C54 C55 2.5(6)
C52 C54 C55 C56 -2.0(7)
C53 N1 C56 O1 178.3(4)
C53 N1 C56 C55 1.5(7)
C1 O1 C56 N1 15.1(7)
C1 O1 C56 C55 -167.7(4)
C54 C55 C56 N1 0.0(8)
C54 C55 C56 O1 -177.1(4)
C112 O5 C57 C58 76.4(6)
C112 O5 C57 C62 -104.8(5)
C62 C57 C58 C59 -0.3(8)
O5 C57 C58 C59 178.4(4)
C57 C58 C59 C60 0.9(8)
C58 C59 C60 C61 -1.6(8)
C58 C59 C60 C70 177.4(5)
C59 C60 C61 C62 1.8(8)
C70 C60 C61 C62 -177.3(4)
C59 C60 C61 C63 -178.5(5)
C70 C60 C61 C63 2.3(6)
C58 C57 C62 C61 0.5(7)
O5 C57 C62 C61 -178.2(4)
C60 C61 C62 C57 -1.2(7)
C63 C61 C62 C57 179.2(4)
C60 C61 C63 C72 -57.4(5)
C62 C61 C63 C72 122.2(5)
C60 C61 C63 C64 54.7(5)
C62 C61 C63 C64 -125.6(5)
C72 C63 C64 C65 -124.9(5)
C61 C63 C64 C65 122.5(5)
C72 C63 C64 C69 57.7(5)
C61 C63 C64 C69 -54.9(5)
C69 C64 C65 C66 -3.9(7)
C63 C64 C65 C66 179.0(5)
C64 C65 C66 C67 0.7(8)
C65 C66 C67 C68 1.8(9)
C66 C67 C68 C69 -1.1(9)
C67 C68 C69 C64 -2.0(8)
C67 C68 C69 C70 179.6(5)
C65 C64 C69 C68 4.6(7)
C63 C64 C69 C68 -177.9(4)
C65 C64 C69 C70 -176.7(4)
C63 C64 C69 C70 0.8(6)
C59 C60 C70 C71 -124.9(5)
C61 C60 C70 C71 54.2(5)
C59 C60 C70 C69 122.5(5)
C61 C60 C70 C69 -58.3(5)
C68 C69 C70 C60 -125.6(6)
C64 C69 C70 C60 55.9(5)
C68 C69 C70 C71 121.2(6)
C64 C69 C70 C71 -57.3(5)
C60 C70 C71 C76 124.7(5)
C69 C70 C71 C76 -121.4(5)
C60 C70 C71 C72 -57.6(6)
C69 C70 C71 C72 56.4(5)
C76 C71 C72 C73 -3.4(7)
C70 C71 C72 C73 178.6(4)
C76 C71 C72 C63 -179.6(5)
C70 C71 C72 C63 2.5(6)
C61 C63 C72 C73 -122.5(5)
C64 C63 C72 C73 124.2(5)
C61 C63 C72 C71 53.3(5)
C64 C63 C72 C71 -60.0(5)
C71 C72 C73 C74 2.5(7)
C63 C72 C73 C74 178.0(5)
C72 C73 C74 O6 177.2(4)
C72 C73 C74 C75 -1.4(7)
C77 O6 C74 C73 -172.3(5)
C77 O6 C74 C75 6.3(7)
C73 C74 C75 C76 1.2(8)
O6 C74 C75 C76 -177.4(5)
C74 C75 C76 C71 -2.1(8)
C72 C71 C76 C75 3.2(8)
C70 C71 C76 C75 -179.1(5)
C81 N8 C77 O6 -178.6(4)
C81 N8 C77 C78 -2.3(7)
C74 O6 C77 N8 -71.2(6)
C74 O6 C77 C78 112.1(5)
N8 C77 C78 C79 1.9(8)
O6 C77 C78 C79 178.2(4)
C77 C78 C79 C80 -0.6(7)
C78 C79 C80 C81 0.0(7)
C78 C79 C80 C82 178.7(5)
C84 N7 C81 C80 -0.6(7)
C84 N7 C81 N8 179.3(4)
C82 C80 C81 N7 0.7(7)
C79 C80 C81 N7 179.5(4)
C82 C80 C81 N8 -179.2(4)
C79 C80 C81 N8 -0.4(7)
C77 N8 C81 N7 -178.4(4)
C77 N8 C81 C80 1.5(7)
C81 C80 C82 C83 1.0(7)
C79 C80 C82 C83 -177.7(5)
C80 C82 C83 C84 -2.6(7)
C81 N7 C84 O7 -177.6(4)
C81 N7 C84 C83 -1.3(8)
C85 O7 C84 N7 6.3(8)
C85 O7 C84 C83 -170.5(5)
C82 C83 C84 N7 2.9(9)
C82 C83 C84 O7 179.5(4)
C84 O7 C85 C86 106.8(6)
C84 O7 C85 C90 -79.0(7)
C90 C85 C86 C87 -0.5(9)
O7 C85 C86 C87 173.7(5)
C85 C86 C87 C88 2.4(9)
C86 C87 C88 C89 -4.0(8)
C86 C87 C88 C98 -176.1(5)
C87 C88 C89 C90 3.6(8)
C98 C88 C89 C90 176.9(5)
C87 C88 C89 C91 -176.7(5)
C98 C88 C89 C91 -3.4(6)
C86 C85 C90 C89 0.1(9)
O7 C85 C90 C89 -173.8(5)
C88 C89 C90 C85 -1.7(8)
C91 C89 C90 C85 178.7(5)
C90 C89 C91 C104 125.5(6)
C88 C89 C91 C104 -54.2(6)
C90 C89 C91 C92 -123.7(6)
C88 C89 C91 C92 56.7(5)
C104 C91 C92 C93 -125.3(6)
C89 C91 C92 C93 123.3(6)
C104 C91 C92 C97 56.4(6)
C89 C91 C92 C97 -55.0(6)
C97 C92 C93 C94 -0.3(9)
C91 C92 C93 C94 -178.5(5)
C92 C93 C94 C95 1.5(9)
C93 C94 C95 C96 -1.6(10)
C94 C95 C96 C97 0.5(9)
C95 C96 C97 C92 0.7(8)
C95 C96 C97 C98 177.6(6)
C93 C92 C97 C96 -0.8(8)
C91 C92 C97 C96 177.6(5)
C93 C92 C97 C98 -178.1(5)
C91 C92 C97 C98 0.3(6)
C96 C97 C98 C88 -121.6(6)
C92 C97 C98 C88 55.5(6)
C96 C97 C98 C99 126.6(6)
C92 C97 C98 C99 -56.4(6)
C87 C88 C98 C97 118.6(6)
C89 C88 C98 C97 -54.1(6)
C87 C88 C98 C99 -127.0(6)
C89 C88 C98 C99 60.3(5)
C97 C98 C99 C100 -121.1(6)
C88 C98 C99 C100 123.4(6)
C97 C98 C99 C104 54.8(6)
C88 C98 C99 C104 -60.6(5)
C104 C99 C100 C101 -1.6(8)
C98 C99 C100 C101 174.0(5)
C99 C100 C101 C102 0.2(9)
C100 C101 C102 O8 -175.0(5)
C100 C101 C102 C103 1.8(9)
C105 O8 C102 C101 -11.0(9)
C105 O8 C102 C103 172.0(5)
C101 C102 C103 C104 -2.2(8)
O8 C102 C103 C104 174.9(5)
C102 C103 C104 C99 0.7(8)
C102 C103 C104 C91 -177.7(5)
C100 C99 C104 C103 1.2(8)
C98 C99 C104 C103 -175.2(5)
C100 C99 C104 C91 179.8(5)
C98 C99 C104 C91 3.4(6)
C89 C91 C104 C103 -128.1(6)
C92 C91 C104 C103 120.9(6)
C89 C91 C104 C99 53.4(6)
C92 C91 C104 C99 -57.7(6)
C109 N6 C105 O8 -174.6(4)
C109 N6 C105 C106 3.6(9)
C102 O8 C105 N6 -82.1(7)
C102 O8 C105 C106 99.6(6)
N6 C105 C106 C107 -4.2(9)
O8 C105 C106 C107 173.9(5)
C105 C106 C107 C108 1.8(9)
C106 C107 C108 C109 0.7(9)
C106 C107 C108 C110 -179.8(6)
C112 N5 C109 N6 -178.8(4)
C112 N5 C109 C108 1.5(7)
C105 N6 C109 N5 179.7(5)
C105 N6 C109 C108 -0.6(8)
C107 C108 C109 N5 178.2(5)
C110 C108 C109 N5 -1.3(8)
C107 C108 C109 N6 -1.5(8)
C110 C108 C109 N6 179.0(5)
C107 C108 C110 C111 -179.6(6)
C109 C108 C110 C111 -0.1(8)
C108 C110 C111 C112 1.3(8)
C109 N5 C112 O5 -177.8(4)
C109 N5 C112 C111 -0.2(7)
C57 O5 C112 N5 23.4(7)
C57 O5 C112 C111 -154.5(4)
C110 C111 C112 N5 -1.2(8)
C110 C111 C112 O5 176.5(5)
C118 N9 C114 C115 -5.3(8)
C113 N9 C114 C115 175.8(5)
N9 C114 C115 C116 2.6(8)
C114 C115 C116 C117 1.2(8)
C114 C115 C116 C119 179.2(5)
C115 C116 C117 C118 -2.4(9)
C119 C116 C117 C118 179.6(5)
C114 N9 C118 C117 4.0(8)
C113 N9 C118 C117 -177.1(5)
C116 C117 C118 N9 -0.1(9)
C117 C116 C119 C120 -170.4(6)
C115 C116 C119 C120 11.7(9)
C116 C119 C120 C123 177.4(5)
C125 N10 C121 C122 -1.1(9)
C126 N10 C121 C122 180.0(6)
N10 C121 C122 C123 3.0(10)
C121 C122 C123 C124 -2.2(9)
C121 C122 C123 C120 178.0(6)
C119 C120 C123 C124 159.3(6)
C119 C120 C123 C122 -21.0(9)
C122 C123 C124 C125 -0.5(9)
C120 C123 C124 C125 179.3(6)
C121 N10 C125 C124 -1.6(9)
C126 N10 C125 C124 177.3(6)
C123 C124 C125 N10 2.4(10)

loop_
_platon_squeeze_void_nr
_platon_squeeze_void_average_x
_platon_squeeze_void_average_y
_platon_squeeze_void_average_z
_platon_squeeze_void_volume
_platon_squeeze_void_count_electrons
_platon_squeeze_void_content
1 0.396 0.087 -0.104 5252 1652 ' '
